data_1561416
loop_
_publ_author_name
'Hu, Dong-Cheng'
'Fan, Yan'
'Si, Chang-Dai'
'Wu, Ya-Jun'
'Dong, Xiu-Yan'
'Yang, Yun-Xia'
'Yao, Xiao-Qiang'
'Liu, Jia-Cheng'

_publ_section_title
;
 A series of Zn/Cd coordination polymers constructed from
 1,4-naphthalenedicarboxylate and N-donor ligands: Syntheses, structures
 and luminescence sensing of Cr3+ in aqueous solutions
;
_journal_name_full 'Journal of Solid State Chemistry'
_journal_page_first 198
_journal_page_last 204
_journal_paper_doi 10.1016/j.jssc.2016.06.017
_journal_volume 241
_journal_year 2016
_chemical_formula_sum 'C31 H18 N2 O7 Zn'
_chemical_formula_weight 595.84
_space_group_IT_number 14
_space_group_name_Hall '-P 2ybc'
_space_group_name_H-M_alt 'P 1 21/c 1'
_symmetry_cell_setting monoclinic
_symmetry_space_group_name_H-M 'P 1 21/c 1'
_atom_sites_solution_hydrogens geom
_atom_sites_solution_primary direct
_atom_sites_solution_secondary difmap
_cell_angle_alpha 90.00
_cell_angle_beta 104.019(2)
_cell_angle_gamma 90.00
_cell_formula_units_Z 4
_cell_length_a 10.1759(14)
_cell_length_b 14.504(2)
_cell_length_c 17.893(3)
_cell_measurement_reflns_used 3631
_cell_measurement_temperature 296(2)
_cell_measurement_theta_max 24.89
_cell_measurement_theta_min 2.35
_cell_volume 2562.2(7)
_computing_cell_refinement 'Bruker SMART'
_computing_data_collection 'Bruker SMART'
_computing_data_reduction 'Bruker SAINT'
_computing_molecular_graphics 'Bruker SHELXTL'
_computing_publication_material 'Bruker SHELXTL'
_computing_structure_refinement 'SHELXL-97 (Sheldrick, 1997)'
_computing_structure_solution 'SHELXS-97 (Sheldrick, 1990)'
_diffrn_ambient_temperature 296(2)
_diffrn_measured_fraction_theta_full 0.998
_diffrn_measured_fraction_theta_max 0.998
_diffrn_measurement_device_type 'CCD area detector'
_diffrn_measurement_method 'phi and omega scans'
_diffrn_radiation_monochromator graphite
_diffrn_radiation_source 'fine-focus sealed tube'
_diffrn_radiation_type MoK\a
_diffrn_radiation_wavelength 0.71073
_diffrn_reflns_av_R_equivalents 0.0380
_diffrn_reflns_av_sigmaI/netI 0.0410
_diffrn_reflns_limit_h_max 12
_diffrn_reflns_limit_h_min -11
_diffrn_reflns_limit_k_max 16
_diffrn_reflns_limit_k_min -17
_diffrn_reflns_limit_l_max 18
_diffrn_reflns_limit_l_min -21
_diffrn_reflns_number 13870
_diffrn_reflns_theta_full 25.01
_diffrn_reflns_theta_max 25.01
_diffrn_reflns_theta_min 1.83
_exptl_absorpt_coefficient_mu 1.014
_exptl_absorpt_correction_T_max 0.8077
_exptl_absorpt_correction_T_min 0.7714
_exptl_absorpt_correction_type multi-scan
_exptl_absorpt_process_details SADABS
_exptl_crystal_colour colorless
_exptl_crystal_density_diffrn 1.545
_exptl_crystal_density_method 'not measured'
_exptl_crystal_description block
_exptl_crystal_F_000 1216
_exptl_crystal_size_max 0.27
_exptl_crystal_size_mid 0.25
_exptl_crystal_size_min 0.22
_refine_diff_density_max 0.612
_refine_diff_density_min -0.678
_refine_diff_density_rms 0.059
_refine_ls_extinction_method none
_refine_ls_goodness_of_fit_ref 1.060
_refine_ls_hydrogen_treatment mixed
_refine_ls_matrix_type full
_refine_ls_number_parameters 371
_refine_ls_number_reflns 4492
_refine_ls_number_restraints 0
_refine_ls_restrained_S_all 1.060
_refine_ls_R_factor_all 0.0529
_refine_ls_R_factor_gt 0.0375
_refine_ls_shift/su_max 0.000
_refine_ls_shift/su_mean 0.000
_refine_ls_structure_factor_coef Fsqd
_refine_ls_weighting_details 'calc w=1/[\s^2^(Fo^2^)+(0.0479P)^2^+1.0929P] where P=(Fo^2^+2Fc^2^)/3'
_refine_ls_weighting_scheme calc
_refine_ls_wR_factor_gt 0.0922
_refine_ls_wR_factor_ref 0.1001
_reflns_number_gt 3572
_reflns_number_total 4492
_reflns_threshold_expression >2sigma(I)
_cod_data_source_file JSSC-2016-241-198.cif
_cod_data_source_block 2
_cod_depositor_comments
;
The following automatic conversions were performed:

data item '_exptl_absorpt_correction_type' value 'MULTI-SCAN' was
changed to 'multi-scan' in accordance with the built-in table derived
from the CIF Core dictionary named 'cif_core.dic' version 2.4.5 last
updated on 2014-11-21.

data item '_symmetry_cell_setting' value 'Monoclinic' was changed to
'monoclinic' in accordance with the built-in table derived from the
CIF Core dictionary named 'cif_core.dic' version 2.4.5 last updated
on 2014-11-21.

Automatic conversion script
Id: cif_fix_values 8369 2020-08-20 11:38:08Z andrius 
;
_cod_original_cell_volume 2562.3(6)
_cod_original_sg_symbol_H-M 'P2(1)/c  '
_cod_database_code 1561416

loop_
_symmetry_equiv_pos_as_xyz
'x, y, z'
'-x, y+1/2, -z+1/2'
'-x, -y, -z'
'x, -y-1/2, z-1/2'

loop_
_atom_site_label
_atom_site_type_symbol
_atom_site_fract_x
_atom_site_fract_y
_atom_site_fract_z
_atom_site_U_iso_or_equiv
_atom_site_adp_type
_atom_site_occupancy
_atom_site_symmetry_multiplicity
_atom_site_calc_flag
_atom_site_refinement_flags
_atom_site_disorder_assembly
_atom_site_disorder_group
C1 C 0.2634(3) 0.8194(2) 0.06981(18) 0.0394(7) Uani 1 1 d . . .
C2 C 0.3676(3) 0.77306(19) 0.03488(15) 0.0295(6) Uani 1 1 d . . .
C3 C 0.4352(3) 0.83058(19) -0.00561(16) 0.0321(6) Uani 1 1 d . . .
H3 H 0.4118 0.8927 -0.0107 0.039 Uiso 1 1 calc R . .
C4 C 0.5360(3) 0.79850(19) -0.03853(16) 0.0319(6) Uani 1 1 d . . .
C5 C 0.5707(3) 0.70652(19) -0.03318(17) 0.0371(7) Uani 1 1 d . . .
H5 H 0.6385 0.6842 -0.0551 0.045 Uiso 1 1 calc R . .
C6 C 0.5029(3) 0.64833(19) 0.00537(17) 0.0357(7) Uani 1 1 d . . .
H6 H 0.5255 0.5861 0.0082 0.043 Uiso 1 1 calc R . .
C7 C 0.4019(3) 0.67808(18) 0.04036(16) 0.0306(6) Uani 1 1 d . . .
C8 C 0.3432(3) 0.6016(2) 0.07944(18) 0.0391(7) Uani 1 1 d . . .
C9 C 0.6579(3) 0.83248(19) -0.13299(17) 0.0349(7) Uani 1 1 d . . .
C10 C 0.5735(3) 0.8135(2) -0.20549(19) 0.0481(8) Uani 1 1 d . . .
H10 H 0.4799 0.8141 -0.2126 0.058 Uiso 1 1 calc R . .
C11 C 0.6287(3) 0.7943(2) -0.26504(19) 0.0493(9) Uani 1 1 d . . .
H11 H 0.5723 0.7813 -0.3130 0.059 Uiso 1 1 calc R . .
C12 C 0.7713(3) 0.79371(19) -0.25602(16) 0.0380(7) Uani 1 1 d . . .
C13 C 0.8310(4) 0.7791(2) -0.31872(18) 0.0504(9) Uani 1 1 d . . .
H13 H 0.7758 0.7690 -0.3676 0.061 Uiso 1 1 calc R . .
C14 C 0.9666(4) 0.7795(2) -0.3087(2) 0.0562(9) Uani 1 1 d . . .
H14 H 1.0043 0.7714 -0.3506 0.067 Uiso 1 1 calc R . .
C15 C 1.0505(4) 0.7922(2) -0.2350(2) 0.0523(9) Uani 1 1 d . . .
H15 H 1.1440 0.7903 -0.2283 0.063 Uiso 1 1 calc R . .
C16 C 0.9982(3) 0.8071(2) -0.17279(19) 0.0410(7) Uani 1 1 d . . .
H16 H 1.0559 0.8157 -0.1243 0.049 Uiso 1 1 calc R . .
C17 C 0.8562(3) 0.80964(18) -0.18182(16) 0.0316(6) Uani 1 1 d . . .
C18 C 0.7960(3) 0.82930(17) -0.11961(15) 0.0288(6) Uani 1 1 d . . .
C19 C 0.1186(3) 1.15529(19) 0.03959(16) 0.0307(6) Uani 1 1 d . . .
C20 C -0.2262(3) 0.9578(2) 0.10667(19) 0.0422(7) Uani 1 1 d . . .
H20 H -0.2567 0.9568 0.0533 0.051 Uiso 1 1 calc R . .
C21 C -0.3208(3) 0.9600(2) 0.1508(2) 0.0541(9) Uani 1 1 d . . .
H21 H -0.4128 0.9620 0.1272 0.065 Uiso 1 1 calc R . .
C22 C -0.2781(4) 0.9594(2) 0.2293(2) 0.0558(9) Uani 1 1 d . . .
H22 H -0.3411 0.9603 0.2592 0.067 Uiso 1 1 calc R . .
C23 C -0.1409(3) 0.9574(2) 0.26436(18) 0.0418(7) Uani 1 1 d . . .
C24 C -0.0863(4) 0.9563(2) 0.34630(19) 0.0559(9) Uani 1 1 d . . .
H24 H -0.1448 0.9544 0.3790 0.067 Uiso 1 1 calc R . .
C25 C 0.0483(4) 0.9579(2) 0.37637(19) 0.0563(10) Uani 1 1 d . . .
H25 H 0.0813 0.9574 0.4296 0.068 Uiso 1 1 calc R . .
C26 C 0.1417(4) 0.9604(2) 0.32814(17) 0.0437(8) Uani 1 1 d . . .
C27 C 0.2827(4) 0.9629(2) 0.3564(2) 0.0555(10) Uani 1 1 d . . .
H27 H 0.3204 0.9642 0.4092 0.067 Uiso 1 1 calc R . .
C28 C 0.3649(4) 0.9633(2) 0.3061(2) 0.0566(10) Uani 1 1 d . . .
H28 H 0.4586 0.9643 0.3244 0.068 Uiso 1 1 calc R . .
C29 C 0.3066(3) 0.9622(2) 0.22744(19) 0.0451(8) Uani 1 1 d . . .
H29 H 0.3632 0.9619 0.1937 0.054 Uiso 1 1 calc R . .
C30 C 0.0919(3) 0.95957(18) 0.24802(16) 0.0340(7) Uani 1 1 d . . .
C31 C -0.0505(3) 0.95773(18) 0.21574(16) 0.0319(6) Uani 1 1 d . . .
N1 N 0.1741(2) 0.96146(15) 0.19835(13) 0.0328(5) Uani 1 1 d . . .
N2 N -0.0932(2) 0.95682(15) 0.13768(13) 0.0331(5) Uani 1 1 d . . .
O1 O 0.2229(2) 0.89675(16) 0.04451(12) 0.0494(6) Uani 1 1 d . . .
O2 O 0.2264(3) 0.78221(17) 0.12489(17) 0.0777(9) Uani 1 1 d . . .
O3 O 0.2877(3) 0.62093(17) 0.13626(16) 0.0711(8) Uani 1 1 d . . .
H3A H 0.2503 0.6713 0.1287 0.107 Uiso 1 1 calc R . .
O4 O 0.3550(2) 0.52221(15) 0.06233(15) 0.0555(6) Uani 1 1 d . . .
O5 O 0.5992(2) 0.86322(14) -0.07406(12) 0.0413(5) Uani 1 1 d . . .
O6 O 0.06310(19) 1.07488(12) 0.02587(10) 0.0321(4) Uani 1 1 d . . .
O7 O 0.1031(3) 1.21530(16) -0.00833(13) 0.0654(8) Uani 1 1 d . . .
Zn1 Zn 0.06684(3) 0.95209(2) 0.081550(17) 0.02954(12) Uani 1 1 d . . .

loop_
_atom_site_aniso_label
_atom_site_aniso_U_11
_atom_site_aniso_U_22
_atom_site_aniso_U_33
_atom_site_aniso_U_23
_atom_site_aniso_U_13
_atom_site_aniso_U_12
C1 0.0396(17) 0.0417(17) 0.0411(18) -0.0095(14) 0.0181(14) -0.0016(14)
C2 0.0231(14) 0.0368(15) 0.0288(15) -0.0051(12) 0.0065(11) 0.0019(12)
C3 0.0318(15) 0.0312(15) 0.0348(16) 0.0000(12) 0.0109(13) 0.0074(12)
C4 0.0304(15) 0.0359(15) 0.0317(16) -0.0032(12) 0.0120(12) -0.0001(12)
C5 0.0333(16) 0.0387(16) 0.0438(18) -0.0067(13) 0.0179(13) 0.0053(13)
C6 0.0365(16) 0.0290(14) 0.0435(18) -0.0022(13) 0.0137(14) 0.0043(13)
C7 0.0290(14) 0.0337(15) 0.0284(15) -0.0031(12) 0.0053(12) -0.0011(12)
C8 0.0361(17) 0.0425(18) 0.0419(19) -0.0006(14) 0.0153(14) -0.0035(14)
C9 0.0394(17) 0.0362(16) 0.0335(17) -0.0022(12) 0.0176(13) -0.0020(13)
C10 0.0338(17) 0.063(2) 0.046(2) -0.0046(16) 0.0062(14) -0.0034(16)
C11 0.049(2) 0.060(2) 0.0329(18) -0.0056(15) -0.0009(15) -0.0042(17)
C12 0.0527(19) 0.0374(16) 0.0254(16) -0.0042(12) 0.0125(13) -0.0004(14)
C13 0.077(3) 0.0490(19) 0.0301(18) -0.0088(14) 0.0220(16) -0.0012(18)
C14 0.075(3) 0.057(2) 0.050(2) -0.0131(17) 0.0421(19) -0.0004(19)
C15 0.0425(19) 0.059(2) 0.065(2) -0.0090(18) 0.0328(17) 0.0007(16)
C16 0.0409(17) 0.0437(17) 0.0427(19) -0.0091(14) 0.0185(14) -0.0014(14)
C17 0.0392(16) 0.0276(14) 0.0317(16) -0.0026(12) 0.0157(13) -0.0009(12)
C18 0.0346(15) 0.0278(14) 0.0257(15) -0.0012(11) 0.0108(12) -0.0023(12)
C19 0.0345(16) 0.0341(15) 0.0263(15) -0.0026(12) 0.0130(12) 0.0013(12)
C20 0.0344(17) 0.0562(19) 0.0369(17) -0.0034(14) 0.0101(13) 0.0047(15)
C21 0.0355(18) 0.076(2) 0.053(2) -0.0095(18) 0.0154(16) 0.0042(17)
C22 0.051(2) 0.074(2) 0.053(2) -0.0088(18) 0.0334(18) 0.0029(18)
C23 0.0506(19) 0.0432(17) 0.0376(18) -0.0024(14) 0.0226(15) 0.0038(15)
C24 0.078(3) 0.066(2) 0.0328(19) 0.0018(16) 0.0318(18) 0.010(2)
C25 0.075(3) 0.070(2) 0.0258(17) 0.0021(16) 0.0166(17) 0.012(2)
C26 0.060(2) 0.0455(18) 0.0258(16) 0.0014(13) 0.0096(14) 0.0063(16)
C27 0.061(2) 0.065(2) 0.0330(19) 0.0013(16) -0.0027(17) 0.0070(18)
C28 0.044(2) 0.074(3) 0.045(2) 0.0022(18) -0.0009(16) 0.0056(18)
C29 0.0430(18) 0.0533(19) 0.0391(18) -0.0014(15) 0.0100(14) 0.0035(15)
C30 0.0458(18) 0.0284(14) 0.0291(16) 0.0002(12) 0.0116(13) 0.0056(13)
C31 0.0393(16) 0.0304(14) 0.0290(15) -0.0017(12) 0.0140(12) 0.0043(12)
N1 0.0320(13) 0.0369(13) 0.0311(13) 0.0008(10) 0.0111(10) 0.0052(10)
N2 0.0358(13) 0.0373(13) 0.0282(13) -0.0016(10) 0.0115(10) 0.0034(11)
O1 0.0494(13) 0.0620(15) 0.0418(13) 0.0078(11) 0.0208(10) 0.0278(12)
O2 0.113(2) 0.0465(14) 0.106(2) -0.0024(14) 0.089(2) -0.0005(14)
O3 0.106(2) 0.0499(15) 0.079(2) 0.0047(13) 0.0626(18) -0.0038(15)
O4 0.0661(16) 0.0352(12) 0.0731(17) 0.0023(11) 0.0319(13) 0.0016(11)
O5 0.0464(12) 0.0383(11) 0.0485(13) -0.0029(9) 0.0297(10) -0.0008(9)
O6 0.0392(11) 0.0311(10) 0.0254(10) -0.0016(8) 0.0069(8) -0.0023(9)
O7 0.105(2) 0.0484(14) 0.0360(13) 0.0129(11) 0.0029(13) -0.0202(14)
Zn1 0.03040(19) 0.03616(19) 0.02419(19) 0.00117(13) 0.01074(13) 0.00601(14)

loop_
_atom_type_symbol
_atom_type_description
_atom_type_scat_dispersion_real
_atom_type_scat_dispersion_imag
_atom_type_scat_source
C C 0.0033 0.0016 'International Tables Vol C Tables 4.2.6.8 and 6.1.1.4'
H H 0.0000 0.0000 'International Tables Vol C Tables 4.2.6.8 and 6.1.1.4'
N N 0.0061 0.0033 'International Tables Vol C Tables 4.2.6.8 and 6.1.1.4'
O O 0.0106 0.0060 'International Tables Vol C Tables 4.2.6.8 and 6.1.1.4'
Zn Zn 0.2839 1.4301 'International Tables Vol C Tables 4.2.6.8 and 6.1.1.4'

loop_
_geom_angle_atom_site_label_1
_geom_angle_atom_site_label_2
_geom_angle_atom_site_label_3
_geom_angle
_geom_angle_site_symmetry_1
_geom_angle_site_symmetry_3
O1 C1 O2 122.5(3) . .
O1 C1 C2 117.0(3) . .
O2 C1 C2 120.3(3) . .
C3 C2 C7 118.3(3) . .
C3 C2 C1 115.7(2) . .
C7 C2 C1 126.1(3) . .
C4 C3 C2 122.1(3) . .
C4 C3 H3 118.9 . .
C2 C3 H3 118.9 . .
O5 C4 C5 123.5(3) . .
O5 C4 C3 116.4(2) . .
C5 C4 C3 120.1(3) . .
C6 C5 C4 118.5(3) . .
C6 C5 H5 120.8 . .
C4 C5 H5 120.8 . .
C5 C6 C7 123.3(3) . .
C5 C6 H6 118.4 . .
C7 C6 H6 118.4 . .
C6 C7 C2 117.7(3) . .
C6 C7 C8 113.4(2) . .
C2 C7 C8 128.8(3) . .
O4 C8 O3 119.4(3) . .
O4 C8 C7 120.7(3) . .
O3 C8 C7 119.8(3) . .
C18 C9 C10 122.0(3) . .
C18 C9 O5 119.0(2) . .
C10 C9 O5 118.8(3) . .
C11 C10 C9 119.6(3) . .
C11 C10 H10 120.2 . .
C9 C10 H10 120.2 . .
C10 C11 C12 121.4(3) . .
C10 C11 H11 119.3 . .
C12 C11 H11 119.3 . .
C13 C12 C17 119.1(3) . .
C13 C12 C11 122.2(3) . .
C17 C12 C11 118.6(3) . .
C14 C13 C12 121.0(3) . .
C14 C13 H13 119.5 . .
C12 C13 H13 119.5 . .
C13 C14 C15 119.8(3) . .
C13 C14 H14 120.1 . .
C15 C14 H14 120.1 . .
C16 C15 C14 121.4(3) . .
C16 C15 H15 119.3 . .
C14 C15 H15 119.3 . .
C15 C16 C17 120.1(3) . .
C15 C16 H16 120.0 . .
C17 C16 H16 120.0 . .
C16 C17 C12 118.5(3) . .
C16 C17 C18 122.5(3) . .
C12 C17 C18 119.1(3) . .
C9 C18 C17 119.2(2) . .
C9 C18 C19 119.6(3) . 3_675
C17 C18 C19 121.1(2) . 3_675
O7 C19 O6 122.7(3) . .
O7 C19 C18 121.2(3) . 3_675
O6 C19 C18 116.2(2) . 3_675
N2 C20 C21 122.6(3) . .
N2 C20 H20 118.7 . .
C21 C20 H20 118.7 . .
C22 C21 C20 119.6(3) . .
C22 C21 H21 120.2 . .
C20 C21 H21 120.2 . .
C21 C22 C23 120.1(3) . .
C21 C22 H22 120.0 . .
C23 C22 H22 120.0 . .
C22 C23 C31 117.1(3) . .
C22 C23 C24 124.1(3) . .
C31 C23 C24 118.7(3) . .
C25 C24 C23 120.8(3) . .
C25 C24 H24 119.6 . .
C23 C24 H24 119.6 . .
C24 C25 C26 121.3(3) . .
C24 C25 H25 119.3 . .
C26 C25 H25 119.3 . .
C30 C26 C27 117.0(3) . .
C30 C26 C25 119.3(3) . .
C27 C26 C25 123.7(3) . .
C28 C27 C26 119.9(3) . .
C28 C27 H27 120.1 . .
C26 C27 H27 120.1 . .
C27 C28 C29 119.1(3) . .
C27 C28 H28 120.4 . .
C29 C28 H28 120.4 . .
N1 C29 C28 123.0(3) . .
N1 C29 H29 118.5 . .
C28 C29 H29 118.5 . .
N1 C30 C26 122.8(3) . .
N1 C30 C31 117.5(2) . .
C26 C30 C31 119.7(3) . .
N2 C31 C23 122.7(3) . .
N2 C31 C30 117.2(3) . .
C23 C31 C30 120.1(3) . .
C29 N1 C30 118.2(3) . .
C29 N1 Zn1 128.5(2) . .
C30 N1 Zn1 113.12(18) . .
C20 N2 C31 117.8(3) . .
C20 N2 Zn1 128.7(2) . .
C31 N2 Zn1 113.48(19) . .
C1 O1 Zn1 117.1(2) . .
C8 O3 H3A 109.5 . .
C4 O5 C9 117.5(2) . .
C19 O6 Zn1 137.75(17) . .
C19 O6 Zn1 119.57(16) . 3_575
Zn1 O6 Zn1 102.65(8) . 3_575
O1 Zn1 O6 96.29(9) . .
O1 Zn1 O6 89.80(8) . 3_575
O6 Zn1 O6 77.35(8) . 3_575
O1 Zn1 N2 157.41(9) . .
O6 Zn1 N2 106.21(8) . .
O6 Zn1 N2 93.13(8) 3_575 .
O1 Zn1 N1 95.21(9) . .
O6 Zn1 N1 111.79(8) . .
O6 Zn1 N1 168.92(8) 3_575 .
N2 Zn1 N1 78.49(9) . .

loop_
_geom_bond_atom_site_label_1
_geom_bond_atom_site_label_2
_geom_bond_distance
_geom_bond_site_symmetry_2
C1 O1 1.242(4) .
C1 O2 1.259(4) .
C1 C2 1.513(4) .
C2 C3 1.391(4) .
C2 C7 1.419(4) .
C3 C4 1.381(4) .
C3 H3 0.9300 .
C4 O5 1.377(3) .
C4 C5 1.378(4) .
C5 C6 1.377(4) .
C5 H5 0.9300 .
C6 C7 1.395(4) .
C6 H6 0.9300 .
C7 C8 1.510(4) .
C8 O4 1.205(4) .
C8 O3 1.308(4) .
C9 C18 1.368(4) .
C9 C10 1.399(4) .
C9 O5 1.404(3) .
C10 C11 1.349(5) .
C10 H10 0.9300 .
C11 C12 1.421(5) .
C11 H11 0.9300 .
C12 C13 1.415(4) .
C12 C17 1.416(4) .
C13 C14 1.348(5) .
C13 H13 0.9300 .
C14 C15 1.398(5) .
C14 H14 0.9300 .
C15 C16 1.362(4) .
C15 H15 0.9300 .
C16 C17 1.415(4) .
C16 H16 0.9300 .
C17 C18 1.423(4) .
C18 C19 1.501(4) 3_675
C19 O7 1.205(3) .
C19 O6 1.293(3) .
C19 C18 1.501(4) 3_675
C20 N2 1.333(4) .
C20 C21 1.386(5) .
C20 H20 0.9300 .
C21 C22 1.365(5) .
C21 H21 0.9300 .
C22 C23 1.385(5) .
C22 H22 0.9300 .
C23 C31 1.411(4) .
C23 C24 1.437(5) .
C24 C25 1.345(5) .
C24 H24 0.9300 .
C25 C26 1.431(5) .
C25 H25 0.9300 .
C26 C30 1.400(4) .
C26 C27 1.402(5) .
C27 C28 1.369(5) .
C27 H27 0.9300 .
C28 C29 1.389(5) .
C28 H28 0.9300 .
C29 N1 1.322(4) .
C29 H29 0.9300 .
C30 N1 1.360(4) .
C30 C31 1.424(4) .
C31 N2 1.359(4) .
N1 Zn1 2.115(2) .
N2 Zn1 2.111(2) .
O1 Zn1 2.029(2) .
O3 H3A 0.8200 .
O6 Zn1 2.0365(18) .
O6 Zn1 2.0891(18) 3_575
Zn1 O6 2.0891(18) 3_575

loop_
_geom_torsion_atom_site_label_1
_geom_torsion_atom_site_label_2
_geom_torsion_atom_site_label_3
_geom_torsion_atom_site_label_4
_geom_torsion
_geom_torsion_site_symmetry_1
_geom_torsion_site_symmetry_2
_geom_torsion_site_symmetry_3
_geom_torsion_site_symmetry_4
O1 C1 C2 C3 17.4(4) . . . .
O2 C1 C2 C3 -158.8(3) . . . .
O1 C1 C2 C7 -163.1(3) . . . .
O2 C1 C2 C7 20.7(4) . . . .
C7 C2 C3 C4 -1.6(4) . . . .
C1 C2 C3 C4 177.9(2) . . . .
C2 C3 C4 O5 -177.2(2) . . . .
C2 C3 C4 C5 1.3(4) . . . .
O5 C4 C5 C6 178.4(3) . . . .
C3 C4 C5 C6 0.1(4) . . . .
C4 C5 C6 C7 -1.0(4) . . . .
C5 C6 C7 C2 0.6(4) . . . .
C5 C6 C7 C8 -179.6(3) . . . .
C3 C2 C7 C6 0.7(4) . . . .
C1 C2 C7 C6 -178.8(3) . . . .
C3 C2 C7 C8 -179.0(3) . . . .
C1 C2 C7 C8 1.5(4) . . . .
C6 C7 C8 O4 -20.0(4) . . . .
C2 C7 C8 O4 159.7(3) . . . .
C6 C7 C8 O3 155.0(3) . . . .
C2 C7 C8 O3 -25.3(5) . . . .
C18 C9 C10 C11 -2.2(5) . . . .
O5 C9 C10 C11 172.3(3) . . . .
C9 C10 C11 C12 -0.5(5) . . . .
C10 C11 C12 C13 -176.2(3) . . . .
C10 C11 C12 C17 2.8(5) . . . .
C17 C12 C13 C14 0.5(5) . . . .
C11 C12 C13 C14 179.5(3) . . . .
C12 C13 C14 C15 1.7(5) . . . .
C13 C14 C15 C16 -2.1(5) . . . .
C14 C15 C16 C17 0.3(5) . . . .
C15 C16 C17 C12 1.8(4) . . . .
C15 C16 C17 C18 -177.0(3) . . . .
C13 C12 C17 C16 -2.2(4) . . . .
C11 C12 C17 C16 178.7(3) . . . .
C13 C12 C17 C18 176.6(3) . . . .
C11 C12 C17 C18 -2.5(4) . . . .
C10 C9 C18 C17 2.5(4) . . . .
O5 C9 C18 C17 -172.0(2) . . . .
C10 C9 C18 C19 -176.3(3) . . . 3_675
O5 C9 C18 C19 9.2(4) . . . 3_675
C16 C17 C18 C9 178.6(3) . . . .
C12 C17 C18 C9 -0.1(4) . . . .
C16 C17 C18 C19 -2.6(4) . . . 3_675
C12 C17 C18 C19 178.7(2) . . . 3_675
N2 C20 C21 C22 -1.4(5) . . . .
C20 C21 C22 C23 0.6(5) . . . .
C21 C22 C23 C31 1.1(5) . . . .
C21 C22 C23 C24 -179.8(3) . . . .
C22 C23 C24 C25 -177.5(3) . . . .
C31 C23 C24 C25 1.7(5) . . . .
C23 C24 C25 C26 -0.3(5) . . . .
C24 C25 C26 C30 -1.1(5) . . . .
C24 C25 C26 C27 179.5(3) . . . .
C30 C26 C27 C28 -0.7(5) . . . .
C25 C26 C27 C28 178.7(3) . . . .
C26 C27 C28 C29 0.6(5) . . . .
C27 C28 C29 N1 0.6(5) . . . .
C27 C26 C30 N1 -0.3(4) . . . .
C25 C26 C30 N1 -179.7(3) . . . .
C27 C26 C30 C31 -179.6(3) . . . .
C25 C26 C30 C31 1.0(4) . . . .
C22 C23 C31 N2 -2.2(4) . . . .
C24 C23 C31 N2 178.6(3) . . . .
C22 C23 C31 C30 177.4(3) . . . .
C24 C23 C31 C30 -1.8(4) . . . .
N1 C30 C31 N2 0.8(4) . . . .
C26 C30 C31 N2 -179.9(2) . . . .
N1 C30 C31 C23 -178.8(2) . . . .
C26 C30 C31 C23 0.4(4) . . . .
C28 C29 N1 C30 -1.6(4) . . . .
C28 C29 N1 Zn1 -176.2(2) . . . .
C26 C30 N1 C29 1.5(4) . . . .
C31 C30 N1 C29 -179.3(2) . . . .
C26 C30 N1 Zn1 176.8(2) . . . .
C31 C30 N1 Zn1 -3.9(3) . . . .
C21 C20 N2 C31 0.3(4) . . . .
C21 C20 N2 Zn1 179.3(2) . . . .
C23 C31 N2 C20 1.5(4) . . . .
C30 C31 N2 C20 -178.1(2) . . . .
C23 C31 N2 Zn1 -177.6(2) . . . .
C30 C31 N2 Zn1 2.7(3) . . . .
O2 C1 O1 Zn1 -11.2(4) . . . .
C2 C1 O1 Zn1 172.62(18) . . . .
C5 C4 O5 C9 27.2(4) . . . .
C3 C4 O5 C9 -154.4(3) . . . .
C18 C9 O5 C4 -108.6(3) . . . .
C10 C9 O5 C4 76.7(3) . . . .
O7 C19 O6 Zn1 174.9(2) . . . .
C18 C19 O6 Zn1 -5.6(4) 3_675 . . .
O7 C19 O6 Zn1 -3.0(4) . . . 3_575
C18 C19 O6 Zn1 176.53(17) 3_675 . . 3_575
C1 O1 Zn1 O6 176.6(2) . . . .
C1 O1 Zn1 O6 -106.2(2) . . . 3_575
C1 O1 Zn1 N2 -8.5(4) . . . .
C1 O1 Zn1 N1 63.9(2) . . . .
C19 O6 Zn1 O1 -89.8(3) . . . .
Zn1 O6 Zn1 O1 88.37(10) 3_575 . . .
C19 O6 Zn1 O6 -178.1(3) . . . 3_575
Zn1 O6 Zn1 O6 0.0 3_575 . . 3_575
C19 O6 Zn1 N2 92.3(3) . . . .
Zn1 O6 Zn1 N2 -89.60(10) 3_575 . . .
C19 O6 Zn1 N1 8.4(3) . . . .
Zn1 O6 Zn1 N1 -173.43(8) 3_575 . . .
C20 N2 Zn1 O1 -107.0(3) . . . .
C31 N2 Zn1 O1 72.1(3) . . . .
C20 N2 Zn1 O6 67.8(3) . . . .
C31 N2 Zn1 O6 -113.18(18) . . . .
C20 N2 Zn1 O6 -10.0(2) . . . 3_575
C31 N2 Zn1 O6 169.09(18) . . . 3_575
C20 N2 Zn1 N1 177.4(3) . . . .
C31 N2 Zn1 N1 -3.58(18) . . . .
C29 N1 Zn1 O1 20.7(3) . . . .
C30 N1 Zn1 O1 -154.07(18) . . . .
C29 N1 Zn1 O6 -78.2(2) . . . .
C30 N1 Zn1 O6 107.02(18) . . . .
C29 N1 Zn1 O6 137.3(4) . . . 3_575
C30 N1 Zn1 O6 -37.5(5) . . . 3_575
C29 N1 Zn1 N2 178.8(3) . . . .
C30 N1 Zn1 N2 3.99(18) . . . .
